data_7244129
loop_
_publ_author_name
'Cui, Zi-Wei'
'Lu, Jun-Jun'
'Lin, Hong-Yan'
'Luan, Jian'
'Chang, Zhi-Han'
'Li, Xiao-Hui'
'Wang, Xiu-Li'

_publ_section_title
;
 Four Keggin-type polyoxometalate-based complexes derived from
 bis(pyrazine)--bis(amide) ligands for electrochemical sensing of multiple
 analytes and adsorbing dye molecules
;
_journal_issue 4
_journal_name_full CrystEngComm
_journal_page_first 828
_journal_page_last 836
_journal_paper_doi 10.1039/D1CE01403J
_journal_volume 24
_journal_year 2022
_chemical_formula_moiety 'O40 Si W12, C28 H38 Co2 N12 O8, 1.5(H2 O)'
_chemical_formula_sum 'C28 H41 Co2 N12 O49.5 Si W12'
_chemical_formula_weight 3689.88
_space_group_crystal_system monoclinic
_space_group_IT_number 12
_space_group_name_Hall '-C 2y'
_space_group_name_H-M_alt 'C 1 2/m 1'
_atom_sites_solution_hydrogens mixed
_atom_sites_solution_primary dual
_audit_creation_date 2021-11-24
_audit_creation_method
;
Olex2 1.5
(compiled 2021.11.18 svn.ra9532c28 for OlexSys, GUI svn.r6429)
;
_audit_update_record
;
2021-11-25 deposited with the CCDC.	2021-11-29 downloaded from the CCDC.
;
_cell_angle_alpha 90
_cell_angle_beta 98.134(2)
_cell_angle_gamma 90
_cell_formula_units_Z 2
_cell_length_a 15.8588(14)
_cell_length_b 21.3036(14)
_cell_length_c 10.4152(8)
_cell_measurement_reflns_used 2640
_cell_measurement_temperature 296(2)
_cell_measurement_theta_max 25.127
_cell_measurement_theta_min 1.628
_cell_volume 3483.4(5)
_computing_cell_refinement 'SAINT+ Ver. 2016.5-0 (Bruker-AXS, 2016)'
_computing_data_collection 'APEX3 Ver. 2016.5-0 (Bruker-AXS, 2016)'
_computing_data_reduction 'SAINT+ Ver. 2016.5-0 (Bruker-AXS, 2016)'
_computing_molecular_graphics 'Olex2 1.5 (Dolomanov et al., 2009)'
_computing_publication_material 'Olex2 1.5 (Dolomanov et al., 2009)'
_computing_structure_refinement 'SHELXL 2018/3 (Sheldrick, 2015)'
_computing_structure_solution 'SHELXT 2018/2 (Sheldrick, 2018)'
_diffrn_ambient_temperature 296.15
_diffrn_detector 'charge-coupled device (CCD) area detector'
_diffrn_detector_area_resol_mean 7.9
_diffrn_detector_type 'Bruker APEX II'
_diffrn_measured_fraction_theta_full 0.997
_diffrn_measured_fraction_theta_max 0.997
_diffrn_measurement_device 'three-circle diffractometer'
_diffrn_measurement_device_type 'Bruker APEX II Quazar'
_diffrn_measurement_method '0.5\% \w and 0.5\% \f scans'
_diffrn_radiation_collimation 'focusing mirrors'
_diffrn_radiation_detector 'Bruker APEX II'
_diffrn_radiation_monochromator 'mirror optics'
_diffrn_radiation_probe x-ray
_diffrn_radiation_type 'Mo K\a'
_diffrn_radiation_wavelength 0.71073
_diffrn_radiation_xray_symbol K-L~3~
_diffrn_reflns_av_R_equivalents 0.0377
_diffrn_reflns_av_unetI/netI 0.0373
_diffrn_reflns_Laue_measured_fraction_full 0.997
_diffrn_reflns_Laue_measured_fraction_max 0.997
_diffrn_reflns_limit_h_max 13
_diffrn_reflns_limit_h_min -18
_diffrn_reflns_limit_k_max 25
_diffrn_reflns_limit_k_min -25
_diffrn_reflns_limit_l_max 12
_diffrn_reflns_limit_l_min -9
_diffrn_reflns_number 10045
_diffrn_reflns_point_group_measured_fraction_full 0.997
_diffrn_reflns_point_group_measured_fraction_max 0.997
_diffrn_reflns_theta_full 25.033
_diffrn_reflns_theta_max 25.033
_diffrn_reflns_theta_min 1.611
_diffrn_source 'microfocus sealed X-ray tube'
_diffrn_source_current 30.0
_diffrn_source_power 1.2
_diffrn_source_type 'Incoatec I\ms'
_diffrn_source_voltage 40.0
_exptl_absorpt_coefficient_mu 20.309
_exptl_absorpt_correction_T_max 0.87
_exptl_absorpt_correction_T_min 0.86
_exptl_absorpt_correction_type multi-scan
_exptl_absorpt_process_details
;
SADABS-2016/2 (Krause et al., 2015) was used for absorption correction.
;
_exptl_crystal_colour Pink
_exptl_crystal_colour_primary pink
_exptl_crystal_density_diffrn 3.518
_exptl_crystal_density_method 'not measured'
_exptl_crystal_description block
_exptl_crystal_F_000 3290
_exptl_crystal_size_max 0.24
_exptl_crystal_size_mid 0.22
_exptl_crystal_size_min 0.2
_refine_diff_density_max 1.581
_refine_diff_density_min -2.043
_refine_diff_density_rms 0.224
_refine_ls_extinction_method none
_refine_ls_goodness_of_fit_ref 1.043
_refine_ls_hydrogen_treatment constr
_refine_ls_matrix_type full
_refine_ls_number_parameters 365
_refine_ls_number_reflns 3158
_refine_ls_number_restraints 73
_refine_ls_restrained_S_all 1.033
_refine_ls_R_factor_all 0.0493
_refine_ls_R_factor_gt 0.0348
_refine_ls_shift/su_max 0.001
_refine_ls_shift/su_mean 0.000
_refine_ls_structure_factor_coef Fsqd
_refine_ls_weighting_details 'w=1/[\s^2^(Fo^2^)+(0.0356P)^2^+63.8128P] where P=(Fo^2^+2Fc^2^)/3'
_refine_ls_weighting_scheme calc
_refine_ls_wR_factor_gt 0.0778
_refine_ls_wR_factor_ref 0.0854
_reflns_Friedel_coverage 0.000
_reflns_number_gt 2529
_reflns_number_total 3158
_reflns_threshold_expression 'I > 2\s(I)'
_cod_data_source_file d1ce01403j3.cif
_cod_data_source_block 3
_cod_depositor_comments
;
The following automatic conversions were performed:

data item '_exptl_crystal_colour_primary' value 'Pink' was changed to
'pink' in accordance with the
/home/data/users/saulius/crontab/automatic-downloads/rss-feeds/RSC/lib/dictionaries/cif_core.dic
dictionary named 'cif_core.dic' version 2.4.2 last updated on
2011-04-26.

Automatic conversion script
Id: cif_fix_values 7556 2019-12-06 15:28:31Z antanas 

 Adding full bibliography for 7244127--7244130.cif.
;
_cod_original_formula_sum 'C28 H41 Co2 N12 O49.50 Si W12'
_cod_database_code 7244129
_shelx_shelxl_version_number 2018/3
_shelx_space_group_comment
;
The symmetry employed for this shelxl refinement is uniquely defined
by the following loop, which should always be used as a source of
symmetry information in preference to the above space-group names.
They are only intended as comments.
;
_shelx_estimated_absorpt_t_max 0.106
_shelx_estimated_absorpt_t_min 0.085
_olex2_refinement_description
;
1. Fixed Uiso
 At 1.2 times of:
  All C(H) groups, {H1WA,H1WB} of O1W, All C(H,H) groups, All N(H) groups
 At 1.5 times of:
  All C(H,H,H) groups, {H2WA,H2WB} of O2W, {H3WA,H3WB} of O3W
2. Restrained distances
 Si1-O14
 1.535 with sigma of 0.0005
3. Uiso/Uaniso restraints and constraints
Uanis(O2W) \\sim Ueq, Uanis(O3W) \\sim Ueq: with sigma of 0.01 and sigma for
terminal atoms of 0.02
Uanis(O9) \\sim Ueq: with sigma of 0.005 and sigma for terminal atoms of 0.01
Uanis(O11) \\sim Ueq: with sigma of 0.005 and sigma for terminal atoms of 0.01
4. Rigid body (RIGU) restrains
 O1, C9, N4, O19, C5, C6, N3, C8, C2
 with sigma for 1-2 distances of 0.004 and sigma for 1-3 distances of 0.004
5. Others
 Fixed Sof: O19(0.5) O3(0.5) O6(0.5) C5(0.5) O7(0.5) C6(0.5) H6A(0.5) H6B(0.5)
 N3(0.5) O11(0.25) O13(0.25) O14(0.25) O15(0.5) O16(0.5) C8(0.5) H8A(0.5)
 H8B(0.5) O9(0.5) O4(0.5) O3A(0.5) O16A(0.5) O6A(0.5) O7A(0.5) O11A(0.25)
 O2(0.25) O2A(0.25) O2W(0.25) H2WA(0.25) H2WB(0.25) O3W(0.125) H3WA(0.125)
 H3WB(0.125) O1(0.5) C9(0.5) N4(0.5) H4(0.5)
6.a Riding coordinates:
 O1W(H1WA,H1WB), O2W(H2WA,H2WB), O3W(H3WA,H3WB)
6.b Secondary CH2 refined with riding coordinates:
 C6(H6A,H6B), C8(H8A,H8B)
6.c Me refined with riding coordinates:
 C7(H7A,H7B,H7C)
6.d Aromatic/amide H refined with riding coordinates:
 C3(H3), C1(H1), N4(H4)
;
_olex2_submission_special_instructions 'No special instructions were received'

loop_
_space_group_symop_operation_xyz
'x, y, z'
'-x, y, -z'
'x+1/2, y+1/2, z'
'-x+1/2, y+1/2, -z'
'-x, -y, -z'
'x, -y, z'
'-x+1/2, -y+1/2, -z'
'x+1/2, -y+1/2, z'

loop_
_atom_site_label
_atom_site_type_symbol
_atom_site_fract_x
_atom_site_fract_y
_atom_site_fract_z
_atom_site_U_iso_or_equiv
_atom_site_adp_type
_atom_site_occupancy
_atom_site_site_symmetry_order
_atom_site_calc_flag
_atom_site_refinement_flags_posn
_atom_site_refinement_flags_adp
_atom_site_refinement_flags_occupancy
_atom_site_disorder_assembly
_atom_site_disorder_group
W1 W 0.62354(5) 0.500000 0.30915(6) 0.04171(19) Uani 1 2 d S T P . .
Co1 Co 0.000000 0.30942(15) 0.500000 0.0737(8) Uani 1 2 d S T P . .
Si1 Si 0.500000 0.500000 0.000000 0.0220(11) Uani 1 4 d DS T P . .
C4 C 0.2504(7) 0.2632(5) 0.7183(11) 0.042(3) Uani 1 1 d . . . . .
O19 O 0.0753(14) 0.6273(11) 0.386(2) 0.050(5) Uani 0.5 1 d . . P A -1
O1W O 0.0371(7) 0.2390(7) 0.3847(14) 0.136(6) Uani 1 1 d . . . . .
H1WA H 0.083519 0.227251 0.360381 0.164 Uiso 1 1 d R U . . .
H1WB H -0.001311 0.212931 0.354681 0.164 Uiso 1 1 d R U . . .
W2 W 0.500000 0.33458(3) 0.000000 0.0480(2) Uani 1 2 d S T P . .
C3 C 0.2655(10) 0.3373(6) 0.5647(13) 0.062(4) Uani 1 1 d . . . . .
H3 H 0.300199 0.361824 0.520126 0.074 Uiso 1 1 calc R U . . .
W3 W 0.42983(3) 0.41779(2) 0.25843(4) 0.04722(17) Uani 1 1 d . . . . .
O3 O 0.6096(17) 0.3654(11) 0.074(2) 0.050(6) Uani 0.5 1 d . . P B 1
C7 C 0.2886(8) 0.2193(6) 0.8193(14) 0.060(4) Uani 1 1 d . . . . .
H7A H 0.244252 0.199512 0.858646 0.090 Uiso 1 1 calc R U . . .
H7B H 0.320577 0.187949 0.780960 0.090 Uiso 1 1 calc R U . . .
H7C H 0.325703 0.241906 0.884120 0.090 Uiso 1 1 calc R U . . .
W4 W 0.69463(3) 0.41732(3) 0.05178(5) 0.05293(18) Uani 1 1 d . . . . .
C1 C 0.1629(8) 0.2726(7) 0.6916(13) 0.056(3) Uani 1 1 d . . . . .
H1 H 0.128101 0.250991 0.741129 0.067 Uiso 1 1 calc R U . . .
O5 O 0.7861(6) 0.3775(5) 0.0776(9) 0.077(3) Uani 1 1 d . . . . .
C2 C 0.1806(11) 0.3446(7) 0.5397(14) 0.068(4) Uani 1 1 d . . . . .
O6 O 0.3276(17) 0.4006(12) 0.139(3) 0.045(6) Uani 0.5 1 d . . P B 1
C5 C 0.1507(17) 0.6162(15) 0.430(3) 0.042(6) Uani 0.5 1 d . . P A -1
O7 O 0.5362(13) 0.4376(9) 0.3613(17) 0.031(4) Uani 0.5 1 d . . P B 1
C6 C 0.1091(15) 0.4849(14) 0.307(3) 0.064(8) Uani 0.5 1 d . . P A -1
H6A H 0.082593 0.462101 0.231480 0.077 Uiso 0.5 1 calc R U P A -1
H6B H 0.064061 0.504151 0.347584 0.077 Uiso 0.5 1 calc R U P A -1
O8 O 0.6849(6) 0.500000 0.4543(11) 0.045(3) Uani 1 2 d S T P B 1
N2 N 0.3017(7) 0.2953(5) 0.6525(11) 0.057(3) Uani 1 1 d . . . . .
N1 N 0.1268(7) 0.3103(5) 0.6003(11) 0.060(3) Uani 1 1 d . . . . .
N3 N 0.1997(14) 0.5748(10) 0.376(2) 0.044(4) Uani 0.5 1 d . . P A -1
O10 O 0.500000 0.2566(6) 0.000000 0.117(8) Uani 1 2 d S T P B .
O11 O 0.7080(15) 0.500000 0.014(2) 0.036(5) Uani 0.5 2 d S TU P B 1
O12 O 0.3979(8) 0.3769(6) 0.3799(11) 0.094(4) Uani 1 1 d . . . . .
O13 O 0.4894(10) 0.500000 0.1505(16) 0.021(4) Uani 0.5 2 d S T P B .
O14 O 0.5922(4) 0.500000 0.0689(15) 0.039(5) Uani 0.5 2 d DS T P B .
O15 O 0.4575(8) 0.4382(6) 0.0416(12) 0.025(3) Uani 0.5 1 d . . P B .
O16 O 0.4708(15) 0.3384(10) 0.183(2) 0.054(6) Uani 0.5 1 d . . P B 1
C8 C 0.1633(15) 0.5352(11) 0.264(2) 0.047(5) Uani 0.5 1 d . . P A -1
H8A H 0.129543 0.561146 0.199749 0.056 Uiso 0.5 1 calc R U P A -1
H8B H 0.209070 0.516574 0.224481 0.056 Uiso 0.5 1 calc R U P A -1
O9 O 0.6533(9) 0.4388(6) 0.2005(14) 0.029(3) Uani 0.5 1 d . U P B 2
O4 O 0.7060(9) 0.4377(7) 0.2428(13) 0.032(3) Uani 0.5 1 d . . P B 1
O3A O 0.6214(15) 0.3409(10) 0.049(2) 0.042(5) Uani 0.5 1 d . . P B 2
O16A O 0.4823(12) 0.3638(8) 0.1562(18) 0.035(4) Uani 0.5 1 d . . P B 2
O6A O 0.3356(19) 0.4272(12) 0.119(3) 0.048(7) Uani 0.5 1 d . . P B 2
O7A O 0.5465(14) 0.4391(10) 0.3009(17) 0.037(5) Uani 0.5 1 d . . P B 2
O11A O 0.7612(15) 0.500000 0.050(2) 0.056(7) Uani 0.5 2 d S T P B 2
O2 O 0.405(2) 0.500000 0.267(3) 0.039(7) Uani 0.5 2 d S T P B 1
O2A O 0.389(2) 0.500000 0.321(3) 0.051(9) Uani 0.5 2 d S T P B 2
O2W O -0.019(3) 0.361(3) 0.117(6) 0.124(19) Uani 0.25 1 d . U P . .
H2WA H 0.031262 0.373176 0.115085 0.186 Uiso 0.25 1 d R U P . .
H2WB H -0.020758 0.337806 0.183735 0.186 Uiso 0.25 1 d R U P . .
O3W O -0.051(4) 0.482(3) 0.060(7) 0.07(2) Uani 0.125 1 d . U P . .
H3WA H -0.000847 0.456518 0.078551 0.100 Uiso 0.125 1 d R U P . .
H3WB H -0.089217 0.457778 0.042961 0.100 Uiso 0.125 1 d R U P . .
O1 O 0.0385(14) 0.3842(15) 0.418(3) 0.087(9) Uani 0.5 1 d . . P A -1
C9 C 0.117(2) 0.3935(18) 0.450(4) 0.059(9) Uani 0.5 1 d . . P A -1
N4 N 0.1560(13) 0.4395(11) 0.400(2) 0.051(5) Uani 0.5 1 d . . P A -1
H4 H 0.210067 0.443603 0.421734 0.061 Uiso 0.5 1 calc R U P A -1

loop_
_atom_site_aniso_label
_atom_site_aniso_U_11
_atom_site_aniso_U_22
_atom_site_aniso_U_33
_atom_site_aniso_U_23
_atom_site_aniso_U_13
_atom_site_aniso_U_12
W1 0.0694(5) 0.0341(4) 0.0182(3) 0.000 -0.0056(3) 0.000
Co1 0.0650(18) 0.088(2) 0.064(2) 0.000 -0.0076(14) 0.000
Si1 0.030(3) 0.017(2) 0.020(3) 0.000 0.008(2) 0.000
C4 0.048(7) 0.046(7) 0.034(7) -0.010(5) 0.010(5) -0.013(5)
O19 0.043(10) 0.062(12) 0.043(12) 0.006(9) -0.003(9) 0.011(9)
O1W 0.049(7) 0.196(15) 0.166(14) -0.102(12) 0.022(7) -0.042(8)
W2 0.0752(5) 0.0164(3) 0.0449(4) 0.000 -0.0172(3) 0.000
C3 0.090(11) 0.059(9) 0.038(8) -0.007(7) 0.013(7) -0.034(8)
W3 0.0528(3) 0.0636(4) 0.0234(3) 0.0126(2) -0.0010(2) -0.0355(2)
O3 0.075(14) 0.052(16) 0.021(11) -0.005(10) 0.001(9) 0.037(12)
C7 0.058(8) 0.055(8) 0.064(10) -0.005(7) 0.002(7) -0.018(6)
W4 0.0552(3) 0.0646(4) 0.0429(3) 0.0106(2) 0.0205(2) 0.0381(3)
C1 0.053(8) 0.072(9) 0.047(8) -0.006(7) 0.019(6) -0.014(7)
O5 0.056(6) 0.126(9) 0.049(6) 0.003(6) 0.002(4) 0.044(6)
C2 0.097(11) 0.055(8) 0.044(8) -0.003(6) -0.015(7) -0.025(7)
O6 0.030(11) 0.07(2) 0.029(11) 0.010(13) -0.011(8) -0.026(12)
C5 0.036(11) 0.059(14) 0.032(12) 0.020(9) 0.004(9) 0.004(10)
O7 0.048(11) 0.019(8) 0.023(11) -0.004(9) -0.011(9) -0.002(7)
C6 0.041(11) 0.085(19) 0.063(15) 0.015(12) -0.010(10) -0.015(10)
O8 0.036(6) 0.053(7) 0.043(7) 0.000 -0.005(5) 0.000
N2 0.064(7) 0.057(7) 0.052(7) -0.007(6) 0.018(6) -0.019(5)
N1 0.067(7) 0.057(7) 0.053(7) 0.001(6) 0.000(6) -0.011(6)
N3 0.044(11) 0.057(11) 0.030(10) 0.015(8) 0.007(8) 0.002(8)
O10 0.23(2) 0.025(7) 0.070(11) 0.000 -0.065(12) 0.000
O11 0.034(6) 0.040(6) 0.035(7) 0.000 0.002(5) 0.000
O12 0.120(9) 0.109(9) 0.062(7) 0.040(6) 0.037(6) -0.031(7)
O13 0.025(9) 0.028(10) 0.008(9) 0.000 -0.006(7) 0.000
O14 0.051(13) 0.022(10) 0.052(14) 0.000 0.030(11) 0.000
O15 0.029(7) 0.021(7) 0.024(7) -0.002(6) -0.001(5) -0.012(5)
O16 0.083(14) 0.047(13) 0.028(11) 0.019(9) -0.007(9) -0.047(11)
C8 0.032(12) 0.063(11) 0.043(12) 0.008(8) -0.001(9) 0.005(8)
O9 0.027(5) 0.029(5) 0.026(5) 0.003(4) -0.005(4) 0.007(4)
O4 0.034(8) 0.041(8) 0.019(8) -0.006(6) -0.005(6) 0.017(7)
O3A 0.054(12) 0.038(13) 0.031(12) -0.009(9) -0.009(8) 0.031(10)
O16A 0.048(10) 0.030(11) 0.026(10) 0.009(8) 0.005(7) -0.019(9)
O6A 0.047(12) 0.060(17) 0.035(13) 0.002(12) -0.002(9) -0.038(12)
O7A 0.063(12) 0.031(9) 0.018(10) 0.013(10) 0.005(10) 0.018(7)
O11A 0.030(13) 0.09(2) 0.040(15) 0.000 -0.009(11) 0.000
O2 0.027(16) 0.047(15) 0.04(2) 0.000 0.006(13) 0.000
O2A 0.027(17) 0.08(2) 0.05(2) 0.000 0.013(15) 0.000
O2W 0.11(2) 0.13(2) 0.13(3) -0.027(19) 0.013(18) -0.001(18)
O3W 0.06(2) 0.07(3) 0.07(3) -0.017(18) -0.006(18) -0.006(18)
O1 0.043(10) 0.13(2) 0.09(2) 0.043(16) 0.007(11) -0.030(12)
C9 0.044(11) 0.080(17) 0.052(19) 0.007(14) 0.003(12) -0.024(11)
N4 0.031(11) 0.064(13) 0.056(14) 0.005(9) 0.000(9) -0.016(8)

loop_
_atom_type_symbol
_atom_type_description
_atom_type_scat_dispersion_real
_atom_type_scat_dispersion_imag
_atom_type_scat_source
C C 0.0033 0.0016 'International Tables Vol C Tables 4.2.6.8 and 6.1.1.4'
H H 0.0000 0.0000 'International Tables Vol C Tables 4.2.6.8 and 6.1.1.4'
Co Co 0.3494 0.9721 'International Tables Vol C Tables 4.2.6.8 and 6.1.1.4'
N N 0.0061 0.0033 'International Tables Vol C Tables 4.2.6.8 and 6.1.1.4'
O O 0.0106 0.0060 'International Tables Vol C Tables 4.2.6.8 and 6.1.1.4'
Si Si 0.0817 0.0704 'International Tables Vol C Tables 4.2.6.8 and 6.1.1.4'
W W -0.8490 6.8722 'International Tables Vol C Tables 4.2.6.8 and 6.1.1.4'

loop_
_geom_angle_atom_site_label_1
_geom_angle_atom_site_label_2
_geom_angle_atom_site_label_3
_geom_angle
_geom_angle_site_symmetry_1
_geom_angle_site_symmetry_3
_geom_angle_publ_flag
O7 W1 O7 81.0(11) . 6_565 ?
O7 W1 O13 68.4(6) . . ?
O7 W1 O13 68.4(6) 6_565 . ?
O7 W1 O14 102.8(5) 6_565 . ?
O7 W1 O14 102.8(5) . . ?
O7 W1 O4 99.0(7) 6_565 6_565 ?
O7 W1 O4 175.6(6) 6_565 . ?
O7 W1 O4 175.6(6) . 6_565 ?
O7 W1 O4 99.0(7) . . ?
O8 W1 O7 95.1(6) . . ?
O8 W1 O7 95.1(6) . 6_565 ?
O8 W1 O13 157.7(5) . . ?
O8 W1 O14 156.4(4) . . ?
O8 W1 O9 112.9(5) . 6_565 ?
O8 W1 O4 89.3(5) . 6_565 ?
O8 W1 O4 89.3(5) . . ?
O8 W1 O7A 110.6(6) . 6_565 ?
O14 W1 O13 45.9(4) . . ?
O9 W1 O13 82.0(5) . . ?
O9 W1 O13 82.0(5) 6_565 . ?
O9 W1 O14 53.8(4) . . ?
O9 W1 O14 53.8(4) 6_565 . ?
O9 W1 O9 90.7(8) 6_565 . ?
O4 W1 O13 107.5(5) . . ?
O4 W1 O13 107.5(5) 6_565 . ?
O4 W1 O14 72.9(4) 6_565 . ?
O4 W1 O14 72.9(4) . . ?
O4 W1 O4 80.7(8) 6_565 . ?
O7A W1 O13 56.8(7) . . ?
O7A W1 O13 56.8(7) 6_565 . ?
O7A W1 O14 85.0(6) . . ?
O7A W1 O14 85.0(6) 6_565 . ?
O7A W1 O9 136.5(7) 6_565 . ?
O7A W1 O9 71.7(8) . . ?
O7A W1 O7A 93.8(14) 6_565 . ?
O1W Co1 O1W 86.5(9) 2_556 . ?
O1W Co1 N1 88.0(4) 2_556 2_556 ?
O1W Co1 N1 92.7(4) . 2_556 ?
O1W Co1 N1 92.7(4) 2_556 . ?
O1W Co1 N1 88.0(4) . . ?
N1 Co1 N1 179.0(6) 2_556 . ?
O1 Co1 O1W 102.0(11) . . ?
O1 Co1 O1W 170.3(11) . 2_556 ?
O1 Co1 N1 96.4(8) . 2_556 ?
O1 Co1 N1 82.8(8) . . ?
O13 Si1 O13 180.0 . 5_665 ?
O14 Si1 O13 76.5(9) . . ?
O14 Si1 O13 103.5(9) . 5_665 ?
O14 Si1 O13 103.5(9) 5_665 . ?
O14 Si1 O13 76.5(9) 5_665 5_665 ?
O14 Si1 O14 180.0 . 5_665 ?
O14 Si1 O15 73.2(6) . 5_665 ?
O14 Si1 O15 73.2(6) 5_665 6_565 ?
O14 Si1 O15 106.8(6) . . ?
O14 Si1 O15 106.8(6) . 6_565 ?
O14 Si1 O15 73.2(6) 5_665 . ?
O14 Si1 O15 106.8(6) 5_665 2_655 ?
O14 Si1 O15 106.8(6) 5_665 5_665 ?
O14 Si1 O15 73.2(6) . 2_655 ?
O15 Si1 O13 67.7(5) 6_565 . ?
O15 Si1 O13 67.7(5) 5_665 5_665 ?
O15 Si1 O13 112.3(5) 2_655 . ?
O15 Si1 O13 67.7(5) . . ?
O15 Si1 O13 112.3(5) 6_565 5_665 ?
O15 Si1 O13 112.3(5) 5_665 . ?
O15 Si1 O13 67.7(5) 2_655 5_665 ?
O15 Si1 O13 112.3(5) . 5_665 ?
O15 Si1 O15 65.7(9) 5_665 6_565 ?
O15 Si1 O15 114.3(9) 5_665 2_655 ?
O15 Si1 O15 180.0(10) 6_565 2_655 ?
O15 Si1 O15 114.3(9) 6_565 . ?
O15 Si1 O15 180.0 5_665 . ?
O15 Si1 O15 65.7(9) 2_655 . ?
C1 C4 C7 122.1(11) . . ?
N2 C4 C7 118.5(11) . . ?
N2 C4 C1 119.4(12) . . ?
Co1 O1W H1WA 136.0 . . ?
Co1 O1W H1WB 116.2 . . ?
H1WA O1W H1WB 107.7 . . ?
O3 W2 O3 139.9(13) . 2_655 ?
O3 W2 O15 82.6(6) . . ?
O3 W2 O15 59.2(8) . 2_655 ?
O3 W2 O15 59.2(8) 2_655 . ?
O3 W2 O15 82.6(6) 2_655 2_655 ?
O3 W2 O16 85.5(9) 2_655 2_655 ?
O3 W2 O16 92.9(10) 2_655 . ?
O3 W2 O16 85.5(9) . . ?
O3 W2 O16 92.9(10) . 2_655 ?
O3 W2 O3A 18.7(5) 2_655 2_655 ?
O3 W2 O3A 154.1(9) . 2_655 ?
O10 W2 O3 110.0(6) . . ?
O10 W2 O3 110.0(6) . 2_655 ?
O10 W2 O15 158.9(3) . 2_655 ?
O10 W2 O15 158.9(3) . . ?
O10 W2 O16 92.3(6) . 2_655 ?
O10 W2 O16 92.3(6) . . ?
O10 W2 O3A 94.0(6) . . ?
O10 W2 O3A 94.0(6) . 2_655 ?
O10 W2 O16A 110.2(5) . 2_655 ?
O10 W2 O16A 110.2(5) . . ?
O15 W2 O15 42.1(6) 2_655 . ?
O16 W2 O15 104.1(6) 2_655 . ?
O16 W2 O15 71.5(7) . . ?
O16 W2 O15 104.1(6) . 2_655 ?
O16 W2 O15 71.5(7) 2_655 2_655 ?
O16 W2 O16 175.4(11) . 2_655 ?
O3A W2 O15 100.7(6) . . ?
O3A W2 O15 71.5(7) 2_655 . ?
O3A W2 O3A 172.0(12) 2_655 . ?
O16A W2 O15 55.1(6) . . ?
O16A W2 O15 85.9(6) 2_655 . ?
O16A W2 O3A 90.8(9) . . ?
O16A W2 O3A 86.4(10) 2_655 . ?
O16A W2 O16A 139.6(11) 2_655 . ?
C2 C3 H3 119.0 . . ?
C2 C3 N2 121.9(13) . . ?
N2 C3 H3 119.0 . . ?
O6 W3 O13 101.0(7) . . ?
O6 W3 O15 71.1(8) . . ?
O6 W3 O16 82.9(11) . . ?
O7 W3 O6 174.0(9) . . ?
O7 W3 O13 73.8(7) . . ?
O7 W3 O15 102.9(6) . . ?
O7 W3 O16 95.5(9) . . ?
O12 W3 O6 94.2(8) . . ?
O12 W3 O7 91.6(7) . . ?
O12 W3 O13 159.2(6) . . ?
O12 W3 O15 157.2(5) . . ?
O12 W3 O16 90.3(7) . . ?
O12 W3 O16A 108.8(7) . . ?
O12 W3 O6A 109.7(8) . . ?
O12 W3 O7A 109.8(7) . . ?
O12 W3 O2 112.1(10) . . ?
O12 W3 O2A 93.6(9) . . ?
O13 W3 O15 43.6(4) . . ?
O16 W3 O13 105.5(6) . . ?
O16 W3 O15 71.0(6) . . ?
O16A W3 O13 86.8(6) . . ?
O16A W3 O15 54.0(6) . . ?
O16A W3 O6A 89.7(12) . . ?
O16A W3 O7A 77.2(8) . . ?
O16A W3 O2A 157.5(9) . . ?
O6A W3 O13 83.3(7) . . ?
O6A W3 O15 60.1(9) . . ?
O6A W3 O2A 84.3(15) . . ?
O7A W3 O13 59.2(7) . . ?
O7A W3 O15 82.7(6) . . ?
O7A W3 O6A 140.6(8) . . ?
O7A W3 O2A 93.7(12) . . ?
O2 W3 O6 92.6(15) . . ?
O2 W3 O7 86.6(13) . . ?
O2 W3 O13 53.5(9) . . ?
O2 W3 O15 86.6(10) . . ?
O2 W3 O16 157.4(10) . . ?
O2A W3 O13 71.0(7) . . ?
O2A W3 O15 104.8(9) . . ?
W4 O3 W2 145.0(14) . . ?
C4 C7 H7A 109.5 . . ?
C4 C7 H7B 109.5 . . ?
C4 C7 H7C 109.5 . . ?
H7A C7 H7B 109.5 . . ?
H7A C7 H7C 109.5 . . ?
H7B C7 H7C 109.5 . . ?
O3 W4 O6 89.3(12) . 2_655 ?
O3 W4 O11 137.7(10) . . ?
O3 W4 O14 85.1(7) . . ?
O3 W4 O15 57.2(8) . 2_655 ?
O3 W4 O4 88.2(8) . . ?
O3 W4 O6A 95.8(13) . 2_655 ?
O5 W4 O3 108.6(8) . . ?
O5 W4 O6 95.5(7) . 2_655 ?
O5 W4 O11 113.6(8) . . ?
O5 W4 O14 159.3(4) . . ?
O5 W4 O15 156.7(5) . 2_655 ?
O5 W4 O9 113.6(5) . . ?
O5 W4 O4 89.8(5) . . ?
O5 W4 O3A 94.5(7) . . ?
O5 W4 O6A 109.0(8) . 2_655 ?
O5 W4 O11A 90.0(7) . . ?
O6 W4 O14 100.2(7) 2_655 . ?
O6 W4 O15 67.8(7) 2_655 2_655 ?
O6 W4 O4 174.6(8) 2_655 . ?
O11 W4 O6 88.0(11) . 2_655 ?
O11 W4 O14 54.1(7) . . ?
O11 W4 O15 83.0(8) . 2_655 ?
O11 W4 O4 90.6(8) . . ?
O14 W4 O15 44.0(3) . 2_655 ?
O9 W4 O14 55.1(6) . . ?
O9 W4 O3A 86.5(7) . . ?
O9 W4 O11A 92.2(8) . . ?
O4 W4 O14 74.8(5) . . ?
O4 W4 O15 106.9(5) . 2_655 ?
O3A W4 O14 101.5(6) . . ?
O3A W4 O11A 175.4(8) . . ?
O6A W4 O14 84.2(7) 2_655 . ?
O6A W4 O9 137.5(8) 2_655 . ?
O6A W4 O3A 90.4(13) 2_655 . ?
O6A W4 O11A 87.5(12) 2_655 . ?
O11A W4 O14 74.2(6) . . ?
C4 C1 H1 118.2 . . ?
N1 C1 C4 123.7(12) . . ?
N1 C1 H1 118.2 . . ?
C3 C2 N1 122.0(14) . . ?
C3 C2 C9 134.6(17) . . ?
N1 C2 C9 103.2(16) . . ?
W3 O6 W4 128.3(12) . 2_655 ?
O19 C5 N3 124(3) . . ?
W3 O7 W1 124.8(10) . . ?
H6A C6 H6B 107.6 . . ?
C8 C6 H6A 108.7 . . ?
C8 C6 H6B 108.7 . . ?
C8 C6 N4 114.2(18) . . ?
N4 C6 H6A 108.7 . . ?
N4 C6 H6B 108.7 . . ?
C4 N2 C3 117.3(12) . . ?
C1 N1 Co1 129.4(9) . . ?
C1 N1 C2 115.5(12) . . ?
C2 N1 Co1 113.1(10) . . ?
C5 N3 C8 121(2) . . ?
W4 O11 W4 149.7(13) 6_565 . ?
Si1 O13 W1 116.7(8) . . ?
Si1 O13 W3 125.0(5) . . ?
Si1 O13 W3 125.0(5) . 6_565 ?
Si1 O13 O15 55.2(6) . . ?
Si1 O13 O15 55.2(6) . 6_565 ?
W3 O13 W1 92.6(5) . . ?
W3 O13 W1 92.6(5) 6_565 . ?
W3 O13 W3 96.4(6) 6_565 . ?
O15 O13 W1 124.3(7) 6_565 . ?
O15 O13 W1 124.3(7) . . ?
O15 O13 W3 140.0(10) . 6_565 ?
O15 O13 W3 140.0(10) 6_565 . ?
O15 O13 W3 69.8(5) . . ?
O15 O13 W3 69.8(5) 6_565 6_565 ?
O15 O13 O15 96.5(11) . 6_565 ?
Si1 O14 W1 120.9(9) . . ?
Si1 O14 W4 124.8(4) . 6_565 ?
Si1 O14 W4 124.8(4) . . ?
W4 O14 W1 91.9(2) . . ?
W4 O14 W1 91.9(2) 6_565 . ?
W4 O14 W4 93.4(3) . 6_565 ?
Si1 O15 W2 126.1(7) . . ?
Si1 O15 W3 123.7(6) . . ?
Si1 O15 W4 118.0(7) . 2_655 ?
Si1 O15 O13 57.1(6) . . ?
Si1 O15 O15 57.1(5) . 2_655 ?
W2 O15 W3 95.6(4) . . ?
W2 O15 W4 92.7(4) . 2_655 ?
W3 O15 W4 92.2(4) . 2_655 ?
O13 O15 W2 138.7(8) . . ?
O13 O15 W3 66.7(6) . . ?
O13 O15 W4 123.6(8) . 2_655 ?
O15 O15 W2 68.9(3) 2_655 . ?
O15 O15 W3 137.9(10) 2_655 . ?
O15 O15 W4 126.1(10) 2_655 2_655 ?
O15 O15 O13 98.8(9) 2_655 . ?
W3 O16 W2 122.0(9) . . ?
C6 C8 N3 110(2) . . ?
C6 C8 H8A 109.6 . . ?
C6 C8 H8B 109.6 . . ?
N3 C8 H8A 109.6 . . ?
N3 C8 H8B 109.6 . . ?
H8A C8 H8B 108.1 . . ?
W4 O9 W1 149.2(8) . . ?
W4 O4 W1 119.9(7) . . ?
W2 O3A W4 128.2(10) . . ?
W2 O16A W3 151.4(12) . . ?
W4 O6A W3 143(2) 2_655 . ?
W1 O7A W3 146.0(12) . . ?
W4 O11A W4 118.0(11) 6_565 . ?
W3 O2 W3 153.1(19) 6_565 . ?
W3 O2A W3 121.5(13) 6_565 . ?
H2WA O2W H2WB 109.5 . . ?
O3W O3W H3WA 124.3 6_565 . ?
O3W O3W H3WB 129.7 6_565 . ?
H3WA O3W H3WB 105.9 . . ?
C9 O1 Co1 112(2) . . ?
O1 C9 C2 124(3) . . ?
O1 C9 N4 122(3) . . ?
N4 C9 C2 114(3) . . ?
C6 N4 H4 119.2 . . ?
C9 N4 C6 122(2) . . ?
C9 N4 H4 119.2 . . ?

loop_
_geom_bond_atom_site_label_1
_geom_bond_atom_site_label_2
_geom_bond_distance
_geom_bond_site_symmetry_2
_geom_bond_publ_flag
W1 O7 2.048(19) 6_565 ?
W1 O7 2.048(19) . ?
W1 O8 1.679(11) . ?
W1 O13 2.502(16) . ?
W1 O14 2.481(15) . ?
W1 O9 1.831(13) 6_565 ?
W1 O9 1.831(13) . ?
W1 O4 2.050(13) . ?
W1 O4 2.050(13) 6_565 ?
W1 O7A 1.78(2) . ?
W1 O7A 1.78(2) 6_565 ?
Co1 O1W 2.059(13) . ?
Co1 O1W 2.059(13) 2_556 ?
Co1 N1 2.131(11) 2_556 ?
Co1 N1 2.131(11) . ?
Co1 O1 1.95(3) . ?
Si1 O13 1.601(16) 5_665 ?
Si1 O13 1.601(16) . ?
Si1 O14 1.5351(5) 5_665 ?
Si1 O14 1.5351(5) . ?
Si1 O15 1.567(11) 5_665 ?
Si1 O15 1.567(11) . ?
Si1 O15 1.567(11) 6_565 ?
Si1 O15 1.567(11) 2_655 ?
C4 C7 1.472(17) . ?
C4 C1 1.391(17) . ?
C4 N2 1.325(14) . ?
O19 C5 1.24(3) . ?
O1W H1WA 0.8494 . ?
O1W H1WB 0.8500 . ?
W2 O3 1.92(3) 2_655 ?
W2 O3 1.92(3) . ?
W2 O10 1.661(12) . ?
W2 O15 2.366(12) 2_655 ?
W2 O15 2.366(12) . ?
W2 O16 2.03(2) . ?
W2 O16 2.03(2) 2_655 ?
W2 O3A 1.92(2) . ?
W2 O3A 1.92(2) 2_655 ?
W2 O16A 1.801(18) . ?
W2 O16A 1.801(18) 2_655 ?
C3 H3 0.9300 . ?
C3 C2 1.34(2) . ?
C3 N2 1.347(18) . ?
W3 O6 1.94(3) . ?
W3 O7 1.913(19) . ?
W3 O12 1.672(9) . ?
W3 O13 2.350(11) . ?
W3 O15 2.401(13) . ?
W3 O16 2.01(2) . ?
W3 O16A 1.844(19) . ?
W3 O6A 1.94(3) . ?
W3 O7A 1.90(2) . ?
W3 O2 1.801(7) . ?
W3 O2A 2.007(13) . ?
O3 W4 1.79(3) . ?
C7 H7A 0.9600 . ?
C7 H7B 0.9600 . ?
C7 H7C 0.9600 . ?
W4 O5 1.669(8) . ?
W4 O6 2.00(3) 2_655 ?
W4 O11 1.825(6) . ?
W4 O14 2.420(7) . ?
W4 O15 2.511(12) 2_655 ?
W4 O9 1.824(14) . ?
W4 O4 2.020(13) . ?
W4 O3A 2.00(3) . ?
W4 O6A 1.79(3) 2_655 ?
W4 O11A 2.055(12) . ?
C1 H1 0.9300 . ?
C1 N1 1.312(17) . ?
C2 N1 1.347(18) . ?
C2 C9 1.65(4) . ?
C5 N3 1.35(4) . ?
C6 H6A 0.9700 . ?
C6 H6B 0.9700 . ?
C6 C8 1.48(3) . ?
C6 N4 1.49(3) . ?
N3 C8 1.49(3) . ?
O13 O15 1.764(16) . ?
O13 O15 1.764(16) 6_565 ?
O15 O15 1.70(2) 2_655 ?
C8 H8A 0.9700 . ?
C8 H8B 0.9700 . ?
O2W H2WA 0.8500 . ?
O2W H2WB 0.8499 . ?
O3W O3W 0.78(13) 6_565 ?
O3W H3WA 0.9510 . ?
O3W H3WB 0.7966 . ?
O1 C9 1.25(4) . ?
C9 N4 1.31(4) . ?
N4 H4 0.8600 . ?

loop_
_geom_torsion_atom_site_label_1
_geom_torsion_atom_site_label_2
_geom_torsion_atom_site_label_3
_geom_torsion_atom_site_label_4
_geom_torsion
_geom_torsion_site_symmetry_1
_geom_torsion_site_symmetry_2
_geom_torsion_site_symmetry_3
_geom_torsion_site_symmetry_4
_geom_torsion_publ_flag
W1 O13 O15 Si1 -100.8(10) . . . . ?
W1 O13 O15 W2 8.2(17) . . . . ?
W1 O13 O15 W3 78.9(7) . . . . ?
W1 O13 O15 W4 155.2(6) . . . 2_655 ?
W1 O13 O15 O15 -59.8(11) . . . 2_655 ?
Co1 O1 C9 C2 5(4) . . . . ?
Co1 O1 C9 N4 176(3) . . . . ?
Si1 O13 O15 W2 109.0(11) . . . . ?
Si1 O13 O15 W3 179.8(7) . . . . ?
Si1 O13 O15 W4 -103.9(9) . . . 2_655 ?
Si1 O13 O15 O15 41.0(7) . . . 2_655 ?
C4 C1 N1 Co1 156.7(10) . . . . ?
C4 C1 N1 C2 -5.8(19) . . . . ?
O19 C5 N3 C8 -5(4) . . . . ?
W2 O3 W4 O5 -129.8(17) . . . . ?
W2 O3 W4 O6 -34.2(19) . . . 2_655 ?
W2 O3 W4 O11 52(2) . . . . ?
W2 O3 W4 O14 66.2(18) . . . . ?
W2 O3 W4 O15 29.6(15) . . . 2_655 ?
W2 O3 W4 O4 141.1(18) . . . . ?
C3 C2 N1 Co1 -160.7(11) . . . . ?
C3 C2 N1 C1 5(2) . . . . ?
C3 C2 C9 O1 164(3) . . . . ?
C3 C2 C9 N4 -8(5) . . . . ?
W3 O13 O15 Si1 105.0(11) 6_565 . . . ?
W3 O13 O15 Si1 -179.8(7) . . . . ?
W3 O13 O15 W2 -146.0(8) 6_565 . . . ?
W3 O13 O15 W2 -70.7(11) . . . . ?
W3 O13 O15 W3 -75.2(12) 6_565 . . . ?
W3 O13 O15 W4 76.3(7) . . . 2_655 ?
W3 O13 O15 W4 1.1(17) 6_565 . . 2_655 ?
W3 O13 O15 O15 -138.7(8) . . . 2_655 ?
W3 O13 O15 O15 146.1(11) 6_565 . . 2_655 ?
O3 W4 O11 W4 58(3) . . . 6_565 ?
C7 C4 C1 N1 -178.4(12) . . . . ?
C7 C4 N2 C3 -177.1(11) . . . . ?
C1 C4 N2 C3 2.0(17) . . . . ?
O5 W4 O11 W4 -120(3) . . . 6_565 ?
O5 W4 O9 W1 117.0(17) . . . . ?
C2 C3 N2 C4 -3.0(19) . . . . ?
C2 C9 N4 C6 175(2) . . . . ?
O6 W3 O2 W3 -129(5) . . . 6_565 ?
O6 W4 O11 W4 144(3) 2_655 . . 6_565 ?
C5 N3 C8 C6 -74(3) . . . . ?
O7 W3 O2 W3 45(5) . . . 6_565 ?
N2 C4 C1 N1 2.6(19) . . . . ?
N2 C3 C2 N1 0(2) . . . . ?
N2 C3 C2 C9 174(2) . . . . ?
N1 C2 C9 O1 -20(4) . . . . ?
N1 C2 C9 N4 168(3) . . . . ?
O10 W2 O16A W3 -135.6(19) . . . . ?
O12 W3 O16A W2 136(2) . . . . ?
O12 W3 O7A W1 -130.7(18) . . . . ?
O12 W3 O2 W3 136(4) . . . 6_565 ?
O13 W1 O9 W4 82.4(17) . . . . ?
O13 W1 O7A W3 -28.6(15) . . . . ?
O13 Si1 O14 W1 180.000(0) 5_665 . . . ?
O13 Si1 O14 W1 0.000(0) . . . . ?
O13 Si1 O14 W4 -117.6(9) . . . 6_565 ?
O13 Si1 O14 W4 117.6(9) . . . . ?
O13 Si1 O14 W4 -62.4(9) 5_665 . . . ?
O13 Si1 O14 W4 62.4(9) 5_665 . . 6_565 ?
O13 Si1 O15 W2 -129.4(10) . . . . ?
O13 Si1 O15 W2 50.6(10) 5_665 . . . ?
O13 Si1 O15 W3 179.7(7) 5_665 . . . ?
O13 Si1 O15 W3 -0.3(7) . . . . ?
O13 Si1 O15 W4 -66.3(9) 5_665 . . 2_655 ?
O13 Si1 O15 W4 113.7(9) . . . 2_655 ?
O13 Si1 O15 O13 179.999(3) 5_665 . . . ?
O13 Si1 O15 O15 50.6(10) 5_665 . . 2_655 ?
O13 Si1 O15 O15 -129.4(10) . . . 2_655 ?
O13 W3 O16A W2 -58(2) . . . . ?
O13 W3 O7A W1 29.8(16) . . . . ?
O13 W3 O2 W3 -27(4) . . . 6_565 ?
O14 W1 O9 W4 42.6(15) . . . . ?
O14 W1 O7A W3 -67.5(18) . . . . ?
O14 Si1 O13 W1 180.000(0) 5_665 . . . ?
O14 Si1 O13 W1 0.000(0) . . . . ?
O14 Si1 O13 W3 114.5(8) . . . 6_565 ?
O14 Si1 O13 W3 -65.5(8) 5_665 . . 6_565 ?
O14 Si1 O13 W3 65.5(8) 5_665 . . . ?
O14 Si1 O13 W3 -114.5(8) . . . . ?
O14 Si1 O13 O15 65.2(5) 5_665 . . . ?
O14 Si1 O13 O15 114.8(5) . . . 6_565 ?
O14 Si1 O13 O15 -114.8(5) . . . . ?
O14 Si1 O13 O15 -65.2(5) 5_665 . . 6_565 ?
O14 Si1 O15 W2 -62.2(10) . . . . ?
O14 Si1 O15 W2 117.8(10) 5_665 . . . ?
O14 Si1 O15 W3 -113.0(10) 5_665 . . . ?
O14 Si1 O15 W3 67.0(10) . . . . ?
O14 Si1 O15 W4 1.0(7) 5_665 . . 2_655 ?
O14 Si1 O15 W4 -179.0(7) . . . 2_655 ?
O14 Si1 O15 O13 67.3(9) . . . . ?
O14 Si1 O15 O13 -112.7(9) 5_665 . . . ?
O14 Si1 O15 O15 117.8(10) 5_665 . . 2_655 ?
O14 Si1 O15 O15 -62.2(10) . . . 2_655 ?
O14 W4 O11 W4 40(2) . . . 6_565 ?
O14 W4 O9 W1 -43.0(15) . . . . ?
O15 Si1 O13 W1 -114.8(5) 6_565 . . . ?
O15 Si1 O13 W1 65.2(5) 2_655 . . . ?
O15 Si1 O13 W1 -65.2(5) 5_665 . . . ?
O15 Si1 O13 W1 114.8(5) . . . . ?
O15 Si1 O13 W3 -0.3(8) 6_565 . . 6_565 ?
O15 Si1 O13 W3 179.7(8) 2_655 . . 6_565 ?
O15 Si1 O13 W3 49.3(11) 5_665 . . 6_565 ?
O15 Si1 O13 W3 -49.3(11) 2_655 . . . ?
O15 Si1 O13 W3 0.3(7) . . . . ?
O15 Si1 O13 W3 130.7(11) 6_565 . . . ?
O15 Si1 O13 W3 -130.7(11) . . . 6_565 ?
O15 Si1 O13 W3 -179.7(7) 5_665 . . . ?
O15 Si1 O13 O15 -49.6(11) 2_655 . . . ?
O15 Si1 O13 O15 -130.4(11) . . . 6_565 ?
O15 Si1 O13 O15 179.999(3) 5_665 . . . ?
O15 Si1 O13 O15 130.4(11) 6_565 . . . ?
O15 Si1 O13 O15 180.000(4) 2_655 . . 6_565 ?
O15 Si1 O13 O15 49.6(11) 5_665 . . 6_565 ?
O15 Si1 O14 W1 -61.3(5) . . . . ?
O15 Si1 O14 W1 118.7(5) 5_665 . . . ?
O15 Si1 O14 W1 -118.7(5) 2_655 . . . ?
O15 Si1 O14 W1 61.3(5) 6_565 . . . ?
O15 Si1 O14 W4 -56.3(12) 6_565 . . 6_565 ?
O15 Si1 O14 W4 1.1(8) 5_665 . . 6_565 ?
O15 Si1 O14 W4 56.3(12) . . . . ?
O15 Si1 O14 W4 -178.9(8) . . . 6_565 ?
O15 Si1 O14 W4 178.9(8) 6_565 . . . ?
O15 Si1 O14 W4 -1.1(8) 2_655 . . . ?
O15 Si1 O14 W4 -123.7(12) 5_665 . . . ?
O15 Si1 O14 W4 123.7(12) 2_655 . . 6_565 ?
O15 Si1 O15 W2 0.000(2) 2_655 . . . ?
O15 Si1 O15 W2 180.000(1) 6_565 . . . ?
O15 Si1 O15 W3 129.1(12) 2_655 . . . ?
O15 Si1 O15 W3 -50.9(12) 6_565 . . . ?
O15 Si1 O15 W4 -116.9(11) 2_655 . . 2_655 ?
O15 Si1 O15 W4 63.1(11) 6_565 . . 2_655 ?
O15 Si1 O15 O13 129.4(10) 2_655 . . . ?
O15 Si1 O15 O13 -50.6(10) 6_565 . . . ?
O15 Si1 O15 O15 180.000(1) 6_565 . . 2_655 ?
O15 W2 O16A W3 27.3(18) . . . . ?
O15 W2 O16A W3 58(2) 2_655 . . . ?
O15 W3 O16A W2 -27.3(18) . . . . ?
O15 W3 O7A W1 69.0(18) . . . . ?
O15 W3 O2 W3 -58(5) . . . 6_565 ?
O15 W4 O11 W4 77(3) 2_655 . . 6_565 ?
O15 W4 O9 W1 -82.1(17) 2_655 . . . ?
O15 O13 O15 Si1 39.0(8) 6_565 . . . ?
O15 O13 O15 W2 148.0(6) 6_565 . . . ?
O15 O13 O15 W3 -141.2(9) 6_565 . . . ?
O15 O13 O15 W4 -64.9(12) 6_565 . . 2_655 ?
O15 O13 O15 O15 80.1(11) 6_565 . . 2_655 ?
O16 W3 O2 W3 -51(7) . . . 6_565 ?
C8 C6 N4 C9 178(3) . . . . ?
O9 W1 O9 W4 1(2) 6_565 . . . ?
O9 W1 O7A W3 -121(2) . . . . ?
O9 W1 O7A W3 -50(2) 6_565 . . . ?
O4 W4 O11 W4 -30(3) . . . 6_565 ?
O3A W2 O16A W3 130(2) . . . . ?
O3A W2 O16A W3 -43(2) 2_655 . . . ?
O3A W4 O9 W1 -149.6(18) . . . . ?
O16A W2 O16A W3 44.4(19) 2_655 . . . ?
O16A W3 O7A W1 124(2) . . . . ?
O6A W3 O16A W2 25(2) . . . . ?
O6A W3 O7A W1 50(3) . . . . ?
O6A W4 O9 W1 -63(3) 2_655 . . . ?
O7A W1 O9 W4 140.0(19) . . . . ?
O7A W1 O9 W4 64(2) 6_565 . . . ?
O7A W1 O7A W3 17(2) 6_565 . . . ?
O7A W3 O16A W2 -118(2) . . . . ?
O11A W4 O9 W1 26.0(18) . . . . ?
O2A W3 O16A W2 -49(5) . . . . ?
O2A W3 O7A W1 -35(2) . . . . ?
O1 C9 N4 C6 3(5) . . . . ?
C9 C2 N1 Co1 23.0(19) . . . . ?
C9 C2 N1 C1 -171.5(18) . . . . ?
N4 C6 C8 N3 -63(3) . . . . ?
